data_4513482
loop_
_publ_author_name
'Ziach, Krzysztof'
'Jurczak, Janusz'

_publ_section_title
;
 Chiral Crystals from Dynamic Combinatorial Libraries of Achiral
 Macrocyclic Imines
;
_journal_issue 9
_journal_name_full 'Crystal Growth &amp; Design'
_journal_page_first 4372
_journal_paper_doi 10.1021/acs.cgd.5b00658
_journal_volume 15
_journal_year 2015
_chemical_formula_sum 'C8.5 H11.5 Cl0.5 Li0.5 N1.5 O1.5'
_chemical_formula_weight 179.89
_chemical_name_systematic
; 
 ? 
;
_space_group_IT_number 62
_symmetry_cell_setting orthorhombic
_symmetry_space_group_name_Hall '-P 2ac 2n'
_symmetry_space_group_name_H-M 'P n m a'
_atom_sites_solution_hydrogens geom
_atom_sites_solution_primary direct
_atom_sites_solution_secondary difmap
_audit_creation_method SHELXL-97
_cell_angle_alpha 90.00
_cell_angle_beta 90.00
_cell_angle_gamma 90.00
_cell_formula_units_Z 8
_cell_length_a 10.1382(8)
_cell_length_b 12.6660(10)
_cell_length_c 14.0264(12)
_cell_measurement_temperature 100(2)
_cell_volume 1801.1(3)
_computing_cell_refinement
;
CrysAlis RED, Oxford Diffraction Ltd.,
Version 1.171.28cycle2 beta (release 25-10-2005 CrysAlis171 .NET)
(compiled Oct 25 2005,08:50:05)
;
_computing_data_collection
;
CrysAlis CCD, Oxford Diffraction Ltd.,
Version 1.171.28cycle2 beta (release 25-10-2005 CrysAlis171 .NET)
(compiled Oct 25 2005,08:50:05)
;
_computing_data_reduction
;
CrysAlis RED, Oxford Diffraction Ltd.,
Version 1.171.28cycle2 beta (release 25-10-2005 CrysAlis171 .NET)
(compiled Oct 25 2005,08:50:05)
;
_computing_molecular_graphics Diamond
_computing_publication_material SHELXTL_97
_computing_structure_refinement 'SHELXL-97 (Sheldrick, 1997)'
_computing_structure_solution 'SHELXS-97 (Sheldrick, 1990)'
_diffrn_ambient_temperature 100(2)
_diffrn_detector_area_resol_mean 8.6479
_diffrn_measured_fraction_theta_full 0.989
_diffrn_measured_fraction_theta_max 0.957
_diffrn_measurement_device_type KM4CCD
_diffrn_measurement_method 'omega scan'
_diffrn_radiation_monochromator graphite
_diffrn_radiation_source 'fine-focus sealed tube'
_diffrn_radiation_type MoK\a
_diffrn_radiation_wavelength 0.71073
_diffrn_reflns_av_R_equivalents 0.0153
_diffrn_reflns_av_sigmaI/netI 0.0170
_diffrn_reflns_limit_h_max 13
_diffrn_reflns_limit_h_min -13
_diffrn_reflns_limit_k_max 16
_diffrn_reflns_limit_k_min -16
_diffrn_reflns_limit_l_max 18
_diffrn_reflns_limit_l_min -18
_diffrn_reflns_number 16243
_diffrn_reflns_theta_full 28.00
_diffrn_reflns_theta_max 28.67
_diffrn_reflns_theta_min 2.90
_diffrn_standards_decay_% 2
_diffrn_standards_number '1 frame'
_exptl_absorpt_coefficient_mu 0.232
_exptl_absorpt_correction_T_max 0.92
_exptl_absorpt_correction_T_min 0.88
_exptl_absorpt_correction_type multi-scan
_exptl_absorpt_process_details
;
CrysAlis RED, Oxford Diffraction Ltd.,
Version 1.171.28cycle2 beta (release 25-10-2005 CrysAlis171 .NET)
(compiled Oct 25 2005,08:50:05)
Empirical absorption correction using spherical harmonics,
 implemented in SCALE3 ABSPACK scaling algorithm.
;
_exptl_crystal_colour colourless
_exptl_crystal_density_diffrn 1.327
_exptl_crystal_density_method 'not measured'
_exptl_crystal_description prismatic
_exptl_crystal_F_000 760
_exptl_crystal_size_max 0.58
_exptl_crystal_size_mid 0.40
_exptl_crystal_size_min 0.35
_refine_diff_density_max 0.306
_refine_diff_density_min -0.300
_refine_diff_density_rms 0.044
_refine_ls_extinction_method none
_refine_ls_goodness_of_fit_ref 1.071
_refine_ls_hydrogen_treatment refall
_refine_ls_matrix_type full
_refine_ls_number_parameters 175
_refine_ls_number_reflns 2316
_refine_ls_number_restraints 0
_refine_ls_restrained_S_all 1.071
_refine_ls_R_factor_all 0.0382
_refine_ls_R_factor_gt 0.0295
_refine_ls_shift/su_max 0.001
_refine_ls_shift/su_mean 0.000
_refine_ls_structure_factor_coef Fsqd
_refine_ls_weighting_details 'calc w=1/[\s^2^(Fo^2^)+(0.0501P)^2^+0.2674P] where P=(Fo^2^+2Fc^2^)/3'
_refine_ls_weighting_scheme calc
_refine_ls_wR_factor_gt 0.0820
_refine_ls_wR_factor_ref 0.0844
_reflns_number_gt 1873
_reflns_number_total 2316
_reflns_threshold_expression >2sigma(I)
_cod_data_source_file cg5b00658_si_007.cif
_cod_data_source_block 7_LiCl_H2O_A
_cod_depositor_comments
;
The following automatic conversions were performed:

'_symmetry_cell_setting' value 'Orthorhombic' changed to
'orthorhombic' according to
/usr/data/users/saulius/crontab/automatic-downloads/rss-feeds/ACS/lib/dictionaries/cif_core.dic
dictionary named 'cif_core.dic' version 2.4.2 from 2011-04-26.

Automatic conversion script
Id: cif_fix_values 3271 2015-04-21 07:52:19Z andrius 

 Adding full bibliography for 4513482--4513486.cif.
;
_cod_original_sg_symbol_H-M Pnma
_cod_original_formula_sum 'C8.50 H11.50 Cl0.50 Li0.50 N1.50 O1.50'
_cod_database_code 4513482

loop_
_symmetry_equiv_pos_as_xyz
'x, y, z'
'-x+1/2, -y, z+1/2'
'-x, y+1/2, -z'
'x+1/2, -y+1/2, -z+1/2'
'-x, -y, -z'
'x-1/2, y, -z-1/2'
'x, -y-1/2, z'
'-x-1/2, y-1/2, z-1/2'

loop_
_atom_site_label
_atom_site_type_symbol
_atom_site_fract_x
_atom_site_fract_y
_atom_site_fract_z
_atom_site_U_iso_or_equiv
_atom_site_adp_type
_atom_site_occupancy
_atom_site_symmetry_multiplicity
_atom_site_calc_flag
_atom_site_refinement_flags
Cl1 Cl 0.24543(4) 0.2500 0.18330(3) 0.02406(12) Uani 1 2 d S
Li1 Li 0.3325(3) 0.2500 0.4669(2) 0.0214(6) Uani 1 2 d S
O1 O 0.49285(7) 0.14149(5) 0.60537(5) 0.01337(17) Uani 1 1 d .
O3 O 0.44061(12) 0.2500 0.35802(9) 0.0231(3) Uani 1 2 d S
N1 N 0.27928(9) 0.08993(7) 0.49718(6) 0.0160(2) Uani 1 1 d .
N3 N 0.13458(13) 0.2500 0.41089(10) 0.0165(3) Uani 1 2 d S
C1 C 0.32239(10) 0.02136(8) 0.55613(8) 0.0153(2) Uani 1 1 d .
C2 C 0.43025(10) 0.04636(8) 0.61934(8) 0.0144(2) Uani 1 1 d .
C3 C 0.48011(11) -0.00241(9) 0.69760(8) 0.0177(2) Uani 1 1 d .
C4 C 0.57877(11) 0.06636(9) 0.73510(8) 0.0184(2) Uani 1 1 d .
C5 C 0.58303(10) 0.15207(8) 0.67743(7) 0.0140(2) Uani 1 1 d .
C6 C 0.66699(14) 0.2500 0.67478(10) 0.0144(3) Uani 1 2 d S
C7 C 0.74964(16) 0.2500 0.58245(12) 0.0199(3) Uani 1 2 d S
C8 C 0.75896(16) 0.2500 0.76126(13) 0.0222(4) Uani 1 2 d S
C16 C 0.06843(11) 0.15230(9) 0.43937(9) 0.0183(2) Uani 1 1 d .
C17 C 0.16793(11) 0.06242(9) 0.43609(8) 0.0192(2) Uani 1 1 d .
H1 H 0.2842(14) -0.0502(11) 0.5634(9) 0.021(3) Uiso 1 1 d .
H3 H 0.4550(13) -0.0703(11) 0.7208(10) 0.025(3) Uiso 1 1 d .
H3N H 0.1473(19) 0.2500 0.3491(15) 0.025(5) Uiso 1 2 d S
H4 H 0.6334(14) 0.0566(11) 0.7876(10) 0.028(4) Uiso 1 1 d .
H7A H 0.6928(19) 0.2500 0.5250(14) 0.023(5) Uiso 1 2 d S
H7B H 0.8065(14) 0.1888(11) 0.5805(10) 0.029(4) Uiso 1 1 d .
H8A H 0.8115(13) 0.1864(11) 0.7607(10) 0.027(3) Uiso 1 1 d .
H8B H 0.706(2) 0.2500 0.8221(15) 0.031(6) Uiso 1 2 d S
H16A H -0.0083(14) 0.1334(11) 0.4007(9) 0.027(4) Uiso 1 1 d .
H16B H 0.0379(12) 0.1614(9) 0.5039(9) 0.016(3) Uiso 1 1 d .
H17A H 0.2050(14) 0.0547(11) 0.3696(11) 0.031(4) Uiso 1 1 d .
H17B H 0.1274(13) -0.0055(10) 0.4541(9) 0.020(3) Uiso 1 1 d .
H1O H 0.396(2) 0.2500 0.3019(16) 0.035(6) Uiso 1 2 d S
H2O H 0.532(2) 0.2500 0.3505(15) 0.033(5) Uiso 1 2 d S

loop_
_atom_site_aniso_label
_atom_site_aniso_U_11
_atom_site_aniso_U_22
_atom_site_aniso_U_33
_atom_site_aniso_U_23
_atom_site_aniso_U_13
_atom_site_aniso_U_12
Cl1 0.0161(2) 0.0384(3) 0.0176(2) 0.000 0.00062(14) 0.000
Li1 0.0191(13) 0.0222(14) 0.0229(14) 0.000 0.0015(11) 0.000
O1 0.0132(3) 0.0122(4) 0.0147(4) 0.0004(3) -0.0015(3) -0.0015(3)
O3 0.0164(6) 0.0285(7) 0.0245(7) 0.000 0.0021(5) 0.000
N1 0.0136(4) 0.0170(4) 0.0174(4) -0.0029(4) 0.0010(3) -0.0010(3)
N3 0.0148(6) 0.0189(7) 0.0159(7) 0.000 0.0014(5) 0.000
C1 0.0148(5) 0.0131(5) 0.0182(5) -0.0036(4) 0.0040(4) -0.0009(4)
C2 0.0145(5) 0.0103(5) 0.0183(5) -0.0013(4) 0.0043(4) -0.0003(4)
C3 0.0198(5) 0.0132(5) 0.0202(5) 0.0016(4) 0.0029(4) 0.0009(4)
C4 0.0187(5) 0.0187(6) 0.0176(5) 0.0025(4) -0.0017(4) 0.0023(4)
C5 0.0112(5) 0.0170(5) 0.0139(5) -0.0014(4) -0.0008(4) 0.0016(4)
C6 0.0121(7) 0.0145(7) 0.0168(7) 0.000 -0.0017(5) 0.000
C7 0.0166(7) 0.0178(8) 0.0254(9) 0.000 0.0061(7) 0.000
C8 0.0195(8) 0.0202(8) 0.0269(9) 0.000 -0.0106(7) 0.000
C16 0.0130(5) 0.0203(6) 0.0217(6) -0.0021(4) -0.0008(4) -0.0022(4)
C17 0.0165(5) 0.0187(6) 0.0223(6) -0.0048(5) -0.0024(4) -0.0016(4)

loop_
_atom_type_symbol
_atom_type_description
_atom_type_scat_dispersion_real
_atom_type_scat_dispersion_imag
_atom_type_scat_source
C C 0.0033 0.0000 'International Tables Vol C Tables 4.2.6.8 and 6.1.1.4'
H H 0.0000 0.0000 'International Tables Vol C Tables 4.2.6.8 and 6.1.1.4'
N N 0.0061 0.0000 'International Tables Vol C Tables 4.2.6.8 and 6.1.1.4'
O O 0.0106 0.0000 'International Tables Vol C Tables 4.2.6.8 and 6.1.1.4'
Cl Cl 0.1484 0.0000 'International Tables Vol C Tables 4.2.6.8 and 6.1.1.4'
Li Li -0.0003 0.0000 'International Tables Vol C Tables 4.2.6.8 and 6.1.1.4'

loop_
_geom_angle_atom_site_label_1
_geom_angle_atom_site_label_2
_geom_angle_atom_site_label_3
_geom_angle
_geom_angle_site_symmetry_1
_geom_angle_site_symmetry_3
O3 Li1 N1 107.96(8) . .
O3 Li1 N1 107.96(8) . 7_565
N1 Li1 N1 142.55(15) . 7_565
O3 Li1 N3 104.30(14) . .
N1 Li1 N3 80.64(8) . .
N1 Li1 N3 80.64(8) 7_565 .
C5 O1 C2 106.77(8) . .
Li1 O3 H1O 114.3(14) . .
Li1 O3 H2O 132.2(13) . .
H1O O3 H2O 113.5(19) . .
C1 N1 C17 118.87(9) . .
C1 N1 Li1 133.37(11) . .
C17 N1 Li1 107.73(10) . .
C16 N3 C16 115.51(12) . 7_565
C16 N3 Li1 109.11(8) . .
C16 N3 Li1 109.11(8) 7_565 .
C16 N3 H3N 109.7(6) . .
C16 N3 H3N 109.7(6) 7_565 .
Li1 N3 H3N 102.9(13) . .
N1 C1 C2 120.55(10) . .
N1 C1 H1 123.7(8) . .
C2 C1 H1 115.7(8) . .
C3 C2 O1 110.00(9) . .
C3 C2 C1 132.79(10) . .
O1 C2 C1 117.02(9) . .
C2 C3 C4 106.34(10) . .
C2 C3 H3 126.0(8) . .
C4 C3 H3 127.7(8) . .
C5 C4 C3 106.94(10) . .
C5 C4 H4 124.1(9) . .
C3 C4 H4 129.0(9) . .
C4 C5 O1 109.94(9) . .
C4 C5 C6 133.90(10) . .
O1 C5 C6 116.11(9) . .
C5 C6 C5 111.03(12) . 7_565
C5 C6 C8 108.97(8) . .
C5 C6 C8 108.97(8) 7_565 .
C5 C6 C7 109.15(8) . .
C5 C6 C7 109.15(8) 7_565 .
C8 C6 C7 109.55(13) . .
C6 C7 H7A 111.5(11) . .
C6 C7 H7B 110.4(8) . .
H7A C7 H7B 108.9(10) . .
C6 C8 H8A 109.3(8) . .
C6 C8 H8B 110.2(12) . .
H8A C8 H8B 107.5(10) . .
N3 C16 C17 108.70(9) . .
N3 C16 H16A 114.9(8) . .
C17 C16 H16A 109.1(8) . .
N3 C16 H16B 107.6(7) . .
C17 C16 H16B 109.3(7) . .
H16A C16 H16B 107.1(10) . .
N1 C17 C16 108.45(9) . .
N1 C17 H17A 106.1(8) . .
C16 C17 H17A 110.3(8) . .
N1 C17 H17B 112.4(8) . .
C16 C17 H17B 111.6(8) . .
H17A C17 H17B 107.8(11) . .

loop_
_geom_bond_atom_site_label_1
_geom_bond_atom_site_label_2
_geom_bond_distance
_geom_bond_site_symmetry_2
Li1 O3 1.879(3) .
Li1 N1 2.1408(13) .
Li1 N1 2.1408(13) 7_565
Li1 N3 2.155(3) .
O1 C5 1.3693(12) .
O1 C2 1.3759(12) .
O3 H1O 0.91(2) .
O3 H2O 0.93(2) .
N1 C1 1.2763(14) .
N1 C17 1.4595(14) .
N3 C16 1.4631(13) .
N3 C16 1.4631(13) 7_565
N3 H3N 0.88(2) .
C1 C2 1.4429(15) .
C1 H1 0.991(14) .
C2 C3 1.3573(15) .
C3 C4 1.4269(16) .
C3 H3 0.954(14) .
C4 C5 1.3546(15) .
C4 H4 0.929(15) .
C5 C6 1.5049(13) .
C6 C5 1.5049(13) 7_565
C6 C8 1.530(2) .
C6 C7 1.542(2) .
C7 H7A 0.99(2) .
C7 H7B 0.967(15) .
C8 H8A 0.965(14) .
C8 H8B 1.01(2) .
C16 C17 1.5217(15) .
C16 H16A 0.978(14) .
C16 H16B 0.963(13) .
C17 H17A 1.010(15) .
C17 H17B 0.986(13) .

loop_
_geom_hbond_atom_site_label_D
_geom_hbond_atom_site_label_H
_geom_hbond_atom_site_label_A
_geom_hbond_distance_DH
_geom_hbond_distance_HA
_geom_hbond_distance_DA
_geom_hbond_angle_DHA
_geom_hbond_site_symmetry_A
N3 H3N Cl1 0.88(2) 2.53(2) 3.3844(14) 165.3(17) .
O3 H1O Cl1 0.91(2) 2.26(2) 3.1498(13) 167.6(19) .
O3 H2O Cl1 0.93(2) 2.22(2) 3.1442(13) 174.2(18) 6_656

loop_
_geom_torsion_atom_site_label_1
_geom_torsion_atom_site_label_2
_geom_torsion_atom_site_label_3
_geom_torsion_atom_site_label_4
_geom_torsion
_geom_torsion_site_symmetry_1
_geom_torsion_site_symmetry_4
O3 Li1 N1 C1 99.56(16) . .
N1 Li1 N1 C1 -97.4(2) 7_565 .
N3 Li1 N1 C1 -158.33(11) . .
O3 Li1 N1 C17 -82.39(14) . .
N1 Li1 N1 C17 80.6(3) 7_565 .
N3 Li1 N1 C17 19.72(11) . .
O3 Li1 N3 C16 116.47(8) . .
N1 Li1 N3 C16 10.18(12) . .
N1 Li1 N3 C16 -137.23(9) 7_565 .
O3 Li1 N3 C16 -116.47(8) . 7_565
N1 Li1 N3 C16 137.23(9) . 7_565
N1 Li1 N3 C16 -10.18(12) 7_565 7_565
C17 N1 C1 C2 -178.52(9) . .
Li1 N1 C1 C2 -0.64(18) . .
C5 O1 C2 C3 -0.49(11) . .
C5 O1 C2 C1 175.07(9) . .
N1 C1 C2 C3 167.06(11) . .
N1 C1 C2 O1 -7.26(14) . .
O1 C2 C3 C4 0.42(12) . .
C1 C2 C3 C4 -174.19(11) . .
C2 C3 C4 C5 -0.19(12) . .
C3 C4 C5 O1 -0.11(12) . .
C3 C4 C5 C6 -177.34(12) . .
C2 O1 C5 C4 0.37(11) . .
C2 O1 C5 C6 178.14(9) . .
C4 C5 C6 C5 -124.30(12) . 7_565
O1 C5 C6 C5 58.60(15) . 7_565
C4 C5 C6 C8 -4.27(18) . .
O1 C5 C6 C8 178.64(10) . .
C4 C5 C6 C7 115.33(15) . .
O1 C5 C6 C7 -61.76(13) . .
C16 N3 C16 C17 -160.69(8) 7_565 .
Li1 N3 C16 C17 -37.37(13) . .
C1 N1 C17 C16 132.73(10) . .
Li1 N1 C17 C16 -45.65(12) . .
N3 C16 C17 N1 56.37(13) . .
